data_4306796
loop_
_publ_author_name
'Yan-Zhen Zheng'
'Yanhua Lan'
'Christopher E. Anson'
'Annie K. Powell'

_publ_contact_author
;
      Professor Annie K. Powell
      Institut of Anorganische Chemie, University Karlsruhe (TH),
      Engesserstrasse Geb. 30.45
      76128 Karlsruhe,
      Germany.
;
_publ_contact_author_email Powell@aoc.uni-karlsruhe.de
_publ_contact_author_fax 49-721-6088142
_publ_contact_author_phone 49-721-6082135
_publ_section_title
;
Anion-Perturbed Magnetic Slow Relaxation in Planar {Dy4} Clusters
;
_journal_name_full 'Inorganic Chemistry'
_journal_page_first 10813
_journal_page_last 10815
_journal_paper_doi 10.1021/ic8016722
_journal_volume 47
_journal_year 2008
_chemical_formula_sum 'C46 H72 Cl4 Dy4 N4 O20'
_chemical_formula_weight 1792.88
_chemical_name_systematic
; 
 ? 
;
_space_group_IT_number 2
_symmetry_cell_setting triclinic
_symmetry_space_group_name_Hall '-P 1'
_symmetry_space_group_name_H-M 'P -1'
_atom_sites_solution_hydrogens geom
_atom_sites_solution_primary direct
_atom_sites_solution_secondary difmap
_audit_creation_method SHELXL-97
_cell_angle_alpha 87.53(3)
_cell_angle_beta 66.88(3)
_cell_angle_gamma 63.59(3)
_cell_formula_units_Z 1
_cell_length_a 11.221(2)
_cell_length_b 11.934(2)
_cell_length_c 14.145(3)
_cell_measurement_temperature 180(2)
_cell_volume 1540.2(8)
_computing_cell_refinement 'Bruker XSCANS'
_computing_data_collection 'Bruker XSCANS'
_computing_data_reduction 'Bruker SHELXTL'
_computing_molecular_graphics 'Bruker SHELXTL'
_computing_publication_material 'Bruker SHELXTL'
_computing_structure_refinement 'SHELXL-97 (Sheldrick, 1997)'
_computing_structure_solution 'SHELXS-97 (Sheldrick, 1990)'
_diffrn_ambient_temperature 180(2)
_diffrn_measured_fraction_theta_full 0.939
_diffrn_measured_fraction_theta_max 0.939
_diffrn_measurement_device_type 'Bruker P4'
_diffrn_measurement_method '\w scans'
_diffrn_radiation_monochromator graphite
_diffrn_radiation_source 'fine-focus sealed tube'
_diffrn_radiation_type MoK\a
_diffrn_radiation_wavelength 0.71073
_diffrn_reflns_av_R_equivalents 0.0808
_diffrn_reflns_av_sigmaI/netI 0.0479
_diffrn_reflns_limit_h_max 12
_diffrn_reflns_limit_h_min -12
_diffrn_reflns_limit_k_max 14
_diffrn_reflns_limit_k_min -14
_diffrn_reflns_limit_l_max 16
_diffrn_reflns_limit_l_min -16
_diffrn_reflns_number 20169
_diffrn_reflns_theta_full 25.00
_diffrn_reflns_theta_max 25.00
_diffrn_reflns_theta_min 2.29
_exptl_absorpt_coefficient_mu 5.039
_exptl_absorpt_correction_T_max 0.7193
_exptl_absorpt_correction_T_min 0.2642
_exptl_absorpt_correction_type empirical
_exptl_crystal_colour pale-yellow
_exptl_crystal_density_diffrn 1.933
_exptl_crystal_density_method 'not measured'
_exptl_crystal_description needle
_exptl_crystal_F_000 868
_exptl_crystal_size_max 0.36
_exptl_crystal_size_mid 0.07
_exptl_crystal_size_min 0.07
_refine_diff_density_max 1.300
_refine_diff_density_min -0.654
_refine_diff_density_rms 0.168
_refine_ls_extinction_method none
_refine_ls_goodness_of_fit_ref 1.022
_refine_ls_hydrogen_treatment mixed
_refine_ls_matrix_type full
_refine_ls_number_parameters 339
_refine_ls_number_reflns 5104
_refine_ls_number_restraints 4
_refine_ls_restrained_S_all 1.030
_refine_ls_R_factor_all 0.0393
_refine_ls_R_factor_gt 0.0352
_refine_ls_shift/su_max 0.002
_refine_ls_shift/su_mean 0.000
_refine_ls_structure_factor_coef Fsqd
_refine_ls_weighting_details 'calc w=1/[\s^2^(Fo^2^)+(0.0717P)^2^+0.0000P] where P=(Fo^2^+2Fc^2^)/3'
_refine_ls_weighting_scheme calc
_refine_ls_wR_factor_gt 0.0952
_refine_ls_wR_factor_ref 0.0979
_reflns_number_gt 4502
_reflns_number_total 5104
_reflns_threshold_expression >2sigma(I)
_cod_data_source_file ic8016722_si_002_2.cif
_cod_data_source_block 1
_cod_depositor_comments
;
The following automatic conversions were performed:
'_symmetry_cell_setting' value 'Triclinic' changed to 'triclinic'
according to '/home/saulius/struct/CIF-dictionaries/cif_core.dic'
dictionary named 'cif_core.dic' version 2.4.1 from 2010-06-29.

Automatic conversion script
Id: cif_fix_enum 1527 2010-12-29 10:47:43Z saulius 
;
_cod_original_cell_volume 1540.3(5)
_cod_database_code 4306796

loop_
_symmetry_equiv_pos_as_xyz
'x, y, z'
'-x, -y, -z'

loop_
_atom_site_label
_atom_site_type_symbol
_atom_site_fract_x
_atom_site_fract_y
_atom_site_fract_z
_atom_site_U_iso_or_equiv
_atom_site_adp_type
_atom_site_occupancy
_atom_site_symmetry_multiplicity
_atom_site_calc_flag
_atom_site_refinement_flags
_atom_site_disorder_assembly
_atom_site_disorder_group
Dy1 Dy 1.19137(2) 0.49184(2) 0.446249(16) 0.03263(10) Uani 1 1 d . . .
Dy2 Dy 0.99847(2) 0.45236(2) 0.283408(16) 0.03474(11) Uani 1 1 d . . .
Cl1 Cl 0.89605(18) 0.41559(15) 0.15406(11) 0.0494(3) Uani 1 1 d . . .
Cl2 Cl 1.18632(19) 0.20297(16) 0.23380(13) 0.0608(4) Uani 1 1 d . . .
O1 O 1.0529(4) 0.3988(3) 0.4310(3) 0.0341(7) Uani 1 1 d . . .
H7B H 1.0982 0.3055 0.4322 0.041 Uiso 1 1 calc R . .
O2 O 1.1880(4) 0.5880(3) 0.5902(3) 0.0381(8) Uani 1 1 d . . .
H1A H 1.1833 0.5536 0.6445 0.046 Uiso 1 1 d R . .
O3 O 1.1470(4) 0.5363(3) 0.2990(3) 0.0373(8) Uani 1 1 d . . .
O4 O 1.2050(4) 0.4453(4) 0.1157(3) 0.0452(9) Uani 1 1 d . . .
O5 O 1.4360(4) 0.4598(4) 0.3391(3) 0.0460(9) Uani 1 1 d . . .
O6 O 1.1826(4) 0.3748(3) 0.5835(3) 0.0356(7) Uani 1 1 d . . .
O7 O 1.0883(4) 0.3298(4) 0.7710(3) 0.0413(8) Uani 1 1 d . . .
N1 N 1.1583(5) 0.7094(4) 0.4235(3) 0.0398(10) Uani 1 1 d . . .
N2 N 1.3717(5) 0.2684(4) 0.3696(3) 0.0390(9) Uani 1 1 d . . .
C1 C 1.2092(6) 0.5871(5) 0.2201(4) 0.0377(11) Uani 1 1 d . . .
C2 C 1.2325(6) 0.6909(5) 0.2349(4) 0.0436(12) Uani 1 1 d . . .
C3 C 1.2936(7) 0.7412(6) 0.1465(5) 0.0499(13) Uani 1 1 d . . .
H3A H 1.3083 0.8118 0.1557 0.060 Uiso 1 1 calc R . .
C4 C 1.3322(7) 0.6882(7) 0.0470(5) 0.0538(15) Uani 1 1 d . . .
H4A H 1.3761 0.7206 -0.0118 0.065 Uiso 1 1 calc R . .
C5 C 1.3065(7) 0.5880(6) 0.0334(4) 0.0499(14) Uani 1 1 d . . .
H5A H 1.3314 0.5525 -0.0346 0.060 Uiso 1 1 calc R . .
C6 C 1.2446(6) 0.5397(6) 0.1188(4) 0.0437(12) Uani 1 1 d . . .
C7 C 1.1897(6) 0.7554(5) 0.3378(4) 0.0426(12) Uani 1 1 d . . .
H7A H 1.1849 0.8367 0.3417 0.051 Uiso 1 1 calc R . .
C8 C 1.1139(7) 0.7875(5) 0.5218(4) 0.0439(12) Uani 1 1 d . . .
H8A H 1.0067 0.8244 0.5629 0.053 Uiso 1 1 calc R . .
H8B H 1.1391 0.8579 0.5060 0.053 Uiso 1 1 calc R . .
C9 C 1.1936(7) 0.7039(5) 0.5842(4) 0.0427(12) Uani 1 1 d . . .
H9A H 1.2973 0.6864 0.5515 0.051 Uiso 1 1 calc R . .
H9B H 1.1491 0.7502 0.6556 0.051 Uiso 1 1 calc R . .
C10 C 1.2669(8) 0.3688(6) 0.0151(4) 0.0523(14) Uani 1 1 d . . .
H10A H 1.3449 0.3854 -0.0349 0.078 Uiso 1 1 calc R . .
H10B H 1.1902 0.3906 -0.0096 0.078 Uiso 1 1 calc R . .
H10C H 1.3075 0.2788 0.0220 0.078 Uiso 1 1 calc R . .
C11 C 1.2083(6) 0.2561(5) 0.5909(4) 0.0366(11) Uani 1 1 d . . .
C12 C 1.2913(6) 0.1548(5) 0.5070(4) 0.0448(12) Uani 1 1 d . . .
C13 C 1.3080(8) 0.0334(6) 0.5261(5) 0.0526(14) Uani 1 1 d . . .
H13A H 1.3626 -0.0343 0.4693 0.063 Uiso 1 1 calc R . .
C14 C 1.2471(8) 0.0102(6) 0.6250(6) 0.0596(16) Uani 1 1 d . . .
H14A H 1.2547 -0.0715 0.6356 0.072 Uiso 1 1 calc R . .
C15 C 1.1733(7) 0.1076(6) 0.7109(5) 0.0519(14) Uani 1 1 d . . .
H15A H 1.1363 0.0908 0.7799 0.062 Uiso 1 1 calc R . .
C16 C 1.1558(6) 0.2265(5) 0.6936(4) 0.0409(11) Uani 1 1 d . . .
C17 C 1.3791(6) 0.1662(6) 0.4012(4) 0.0435(12) Uani 1 1 d . . .
H17A H 1.4469 0.0901 0.3528 0.052 Uiso 1 1 calc R . .
C18 C 1.4768(6) 0.2637(6) 0.2638(4) 0.0484(13) Uani 1 1 d . . .
H18A H 1.4250 0.3005 0.2186 0.058 Uiso 1 1 calc R . .
H18B H 1.5511 0.1750 0.2320 0.058 Uiso 1 1 calc R . .
C19 C 1.5493(7) 0.3404(6) 0.2761(5) 0.0506(14) Uani 1 1 d . . .
H19A H 1.6160 0.2948 0.3098 0.061 Uiso 1 1 calc R . .
H19B H 1.6071 0.3537 0.2070 0.061 Uiso 1 1 calc R . .
C20 C 1.0761(7) 0.3007(7) 0.8745(4) 0.0503(14) Uani 1 1 d . . .
H20A H 1.0277 0.3796 0.9229 0.076 Uiso 1 1 calc R . .
H20B H 1.1741 0.2478 0.8719 0.076 Uiso 1 1 calc R . .
H20C H 1.0182 0.2550 0.8984 0.076 Uiso 1 1 calc R . .
O21 O 1.5543(5) 0.5729(4) 0.3963(4) 0.0555(10) Uiso 1 1 d . . .
H21A H 1.5555 0.5195 0.3587 0.067 Uiso 1 1 d R . .
C21 C 1.5526(9) 0.6775(7) 0.3440(6) 0.0690(18) Uiso 1 1 d . . .
H21B H 1.4577 0.7254 0.3405 0.104 Uiso 1 1 calc R . .
H21C H 1.6307 0.6466 0.2733 0.104 Uiso 1 1 calc R . .
H21D H 1.5682 0.7326 0.3821 0.104 Uiso 1 1 calc R . .
C23 C 0.892(3) 0.132(5) 0.122(4) 0.24(2) Uiso 0.513(9) 1 d PD A 1
H23C H 0.8827 0.0682 0.0878 0.366 Uiso 0.513(9) 1 calc PR A 1
H23D H 0.8860 0.2011 0.0806 0.366 Uiso 0.513(9) 1 calc PR A 1
H23E H 0.8131 0.1656 0.1918 0.366 Uiso 0.513(9) 1 calc PR A 1
O23 O 1.0263(13) 0.0766(11) 0.1279(9) 0.076(3) Uiso 0.513(9) 1 d PD A 1
H23B H 1.0515 -0.0003 0.1329 0.091 Uiso 0.513(9) 1 d PR A 1
C22 C 1.4813(13) 0.1017(12) -0.1998(10) 0.050(3) Uiso 0.513(9) 1 d PD A 1
H22C H 1.4383 0.0754 -0.2372 0.075 Uiso 0.513(9) 1 calc PR A 1
H22D H 1.4298 0.1943 -0.1814 0.075 Uiso 0.513(9) 1 calc PR A 1
H22E H 1.4722 0.0635 -0.1363 0.075 Uiso 0.513(9) 1 calc PR A 1
O22 O 1.6281(16) 0.062(2) -0.2630(16) 0.160(8) Uiso 0.513(9) 1 d PD A 1
H22B H 1.6793 -0.0090 -0.2516 0.191 Uiso 0.513(9) 1 d PR A 1
C23' C 1.2176(14) -0.0234(13) -0.0628(9) 0.059(3) Uiso 0.487(9) 1 d PD A 2
H23G H 1.1694 -0.0379 -0.1022 0.088 Uiso 0.487(9) 1 calc PR A 2
H23H H 1.2953 -0.1046 -0.0615 0.088 Uiso 0.487(9) 1 calc PR A 2
H23I H 1.2601 0.0318 -0.0962 0.088 Uiso 0.487(9) 1 calc PR A 2
O23' O 1.1212(12) 0.0308(10) 0.0327(8) 0.070(3) Uiso 0.487(9) 1 d PD A 2
H23A H 1.1485 0.0729 0.0576 0.084 Uiso 0.487(9) 1 d PR A 2
C22' C 1.483(2) 0.063(2) -0.1367(15) 0.090(5) Uiso 0.487(9) 1 d PD A 2
H22G H 1.5715 0.0024 -0.1950 0.135 Uiso 0.487(9) 1 calc PR A 2
H22H H 1.4853 0.1443 -0.1340 0.135 Uiso 0.487(9) 1 calc PR A 2
H22I H 1.3964 0.0761 -0.1464 0.135 Uiso 0.487(9) 1 calc PR A 2
O22' O 1.477(4) 0.016(3) -0.0420(19) 0.202(12) Uiso 0.487(9) 1 d PD . 2
H22A H 1.5587 -0.0059 -0.0387 0.243 Uiso 0.487(9) 1 d PR A 2

loop_
_atom_site_aniso_label
_atom_site_aniso_U_11
_atom_site_aniso_U_22
_atom_site_aniso_U_33
_atom_site_aniso_U_23
_atom_site_aniso_U_13
_atom_site_aniso_U_12
Dy1 0.03394(16) 0.03884(16) 0.02417(15) 0.00469(10) -0.01192(10) -0.01634(11)
Dy2 0.03605(17) 0.04197(16) 0.02445(15) 0.00350(10) -0.01254(11) -0.01667(12)
Cl1 0.0585(8) 0.0602(8) 0.0370(7) 0.0066(6) -0.0258(6) -0.0285(7)
Cl2 0.0627(10) 0.0573(9) 0.0477(8) -0.0027(6) -0.0224(7) -0.0157(7)
O1 0.0357(18) 0.0401(18) 0.0283(17) 0.0049(14) -0.0140(14) -0.0184(15)
O2 0.043(2) 0.0428(19) 0.0294(17) 0.0082(14) -0.0160(15) -0.0197(16)
O3 0.040(2) 0.048(2) 0.0266(17) 0.0086(14) -0.0151(14) -0.0218(16)
O4 0.049(2) 0.059(2) 0.0257(18) 0.0021(16) -0.0129(15) -0.0259(18)
O5 0.041(2) 0.050(2) 0.045(2) 0.0048(17) -0.0148(17) -0.0214(17)
O6 0.0409(19) 0.0382(18) 0.0273(17) 0.0067(13) -0.0149(14) -0.0175(15)
O7 0.046(2) 0.047(2) 0.0281(18) 0.0092(15) -0.0159(15) -0.0191(16)
N1 0.042(2) 0.047(2) 0.031(2) 0.0058(18) -0.0138(18) -0.022(2)
N2 0.037(2) 0.043(2) 0.033(2) -0.0002(18) -0.0121(18) -0.0170(18)
C1 0.035(3) 0.051(3) 0.025(2) 0.010(2) -0.0122(19) -0.019(2)
C2 0.046(3) 0.051(3) 0.035(3) 0.010(2) -0.018(2) -0.024(2)
C3 0.055(3) 0.057(3) 0.044(3) 0.019(3) -0.022(3) -0.031(3)
C4 0.059(4) 0.072(4) 0.034(3) 0.021(3) -0.017(3) -0.037(3)
C5 0.051(3) 0.066(4) 0.030(3) 0.014(2) -0.015(2) -0.026(3)
C6 0.041(3) 0.056(3) 0.034(3) 0.010(2) -0.016(2) -0.022(2)
C7 0.048(3) 0.042(3) 0.043(3) 0.011(2) -0.020(2) -0.024(2)
C8 0.051(3) 0.040(3) 0.038(3) 0.005(2) -0.018(2) -0.021(2)
C9 0.048(3) 0.050(3) 0.034(3) 0.005(2) -0.017(2) -0.025(2)
C10 0.056(4) 0.064(4) 0.031(3) -0.001(3) -0.014(3) -0.026(3)
C11 0.035(3) 0.040(3) 0.035(3) 0.010(2) -0.016(2) -0.016(2)
C12 0.043(3) 0.048(3) 0.041(3) 0.000(2) -0.017(2) -0.019(2)
C13 0.066(4) 0.044(3) 0.046(3) 0.006(2) -0.023(3) -0.025(3)
C14 0.078(5) 0.042(3) 0.070(4) 0.015(3) -0.038(4) -0.031(3)
C15 0.060(4) 0.057(3) 0.042(3) 0.015(3) -0.022(3) -0.030(3)
C16 0.038(3) 0.053(3) 0.036(3) 0.011(2) -0.019(2) -0.022(2)
C17 0.041(3) 0.047(3) 0.037(3) -0.001(2) -0.017(2) -0.016(2)
C18 0.044(3) 0.050(3) 0.030(3) -0.003(2) -0.004(2) -0.013(2)
C19 0.042(3) 0.058(3) 0.040(3) 0.003(3) -0.008(2) -0.020(3)
C20 0.056(4) 0.066(4) 0.032(3) 0.016(3) -0.020(3) -0.029(3)

loop_
_atom_type_symbol
_atom_type_description
_atom_type_scat_dispersion_real
_atom_type_scat_dispersion_imag
_atom_type_scat_source
C C 0.0033 0.0016 'International Tables Vol C Tables 4.2.6.8 and 6.1.1.4'
H H 0.0000 0.0000 'International Tables Vol C Tables 4.2.6.8 and 6.1.1.4'
N N 0.0061 0.0033 'International Tables Vol C Tables 4.2.6.8 and 6.1.1.4'
O O 0.0106 0.0060 'International Tables Vol C Tables 4.2.6.8 and 6.1.1.4'
Dy Dy -0.1892 4.4098 'International Tables Vol C Tables 4.2.6.8 and 6.1.1.4'
Cl Cl 0.1484 0.1585 'International Tables Vol C Tables 4.2.6.8 and 6.1.1.4'

loop_
_geom_angle_atom_site_label_1
_geom_angle_atom_site_label_2
_geom_angle_atom_site_label_3
_geom_angle
_geom_angle_site_symmetry_1
_geom_angle_site_symmetry_3
_geom_angle_publ_flag
O3 Dy1 O6 147.84(12) . . ?
O3 Dy1 O1 97.10(13) . 2_766 ?
O6 Dy1 O1 76.17(12) . 2_766 ?
O3 Dy1 O1 69.28(12) . . ?
O6 Dy1 O1 79.07(12) . . ?
O1 Dy1 O1 69.13(14) 2_766 . ?
O3 Dy1 O2 141.97(12) . . ?
O6 Dy1 O2 66.57(12) . . ?
O1 Dy1 O2 72.12(12) 2_766 . ?
O1 Dy1 O2 132.99(12) . . ?
O3 Dy1 O5 86.19(13) . . ?
O6 Dy1 O5 112.46(13) . . ?
O1 Dy1 O5 156.78(13) 2_766 . ?
O1 Dy1 O5 132.60(13) . . ?
O2 Dy1 O5 91.14(13) . . ?
O3 Dy1 N2 93.26(14) . . ?
O6 Dy1 N2 72.82(14) . . ?
O1 Dy1 N2 136.37(14) 2_766 . ?
O1 Dy1 N2 75.41(14) . . ?
O2 Dy1 N2 120.06(14) . . ?
O5 Dy1 N2 65.90(15) . . ?
O3 Dy1 N1 72.80(14) . . ?
O6 Dy1 N1 135.44(13) . . ?
O1 Dy1 N1 82.73(14) 2_766 . ?
O1 Dy1 N1 128.56(14) . . ?
O2 Dy1 N1 69.74(13) . . ?
O5 Dy1 N1 76.28(15) . . ?
N2 Dy1 N1 140.55(15) . . ?
O3 Dy1 Dy2 139.98(9) . 2_766 ?
O6 Dy1 Dy2 42.10(9) . 2_766 ?
O1 Dy1 Dy2 42.88(9) 2_766 2_766 ?
O1 Dy1 Dy2 90.05(8) . 2_766 ?
O2 Dy1 Dy2 42.98(9) . 2_766 ?
O5 Dy1 Dy2 130.25(10) . 2_766 ?
N2 Dy1 Dy2 114.92(11) . 2_766 ?
N1 Dy1 Dy2 97.64(11) . 2_766 ?
O3 Dy1 Dy1 81.97(9) . 2_766 ?
O6 Dy1 Dy1 74.91(9) . 2_766 ?
O1 Dy1 Dy1 34.57(8) 2_766 2_766 ?
O1 Dy1 Dy1 34.56(9) . 2_766 ?
O2 Dy1 Dy1 103.16(10) . 2_766 ?
O5 Dy1 Dy1 165.67(10) . 2_766 ?
N2 Dy1 Dy1 106.65(11) . 2_766 ?
N1 Dy1 Dy1 107.56(11) . 2_766 ?
Dy2 Dy1 Dy1 63.62(3) 2_766 2_766 ?
O3 Dy1 Dy2 34.35(9) . . ?
O6 Dy1 Dy2 113.99(9) . . ?
O1 Dy1 Dy2 80.71(9) 2_766 . ?
O1 Dy1 Dy2 34.98(8) . . ?
O2 Dy1 Dy2 151.92(9) . . ?
O5 Dy1 Dy2 112.56(10) . . ?
N2 Dy1 Dy2 84.66(11) . . ?
N1 Dy1 Dy2 100.41(11) . . ?
Dy2 Dy1 Dy2 117.07(2) 2_766 . ?
Dy1 Dy1 Dy2 53.45(2) 2_766 . ?
O6 Dy2 O3 80.97(13) 2_766 . ?
O6 Dy2 O1 75.23(12) 2_766 . ?
O3 Dy2 O1 67.74(12) . . ?
O6 Dy2 O2 65.93(12) 2_766 2_766 ?
O3 Dy2 O2 132.23(12) . 2_766 ?
O1 Dy2 O2 71.03(12) . 2_766 ?
O6 Dy2 O7 63.33(11) 2_766 2_766 ?
O3 Dy2 O7 73.56(12) . 2_766 ?
O1 Dy2 O7 126.57(12) . 2_766 ?
O2 Dy2 O7 115.77(13) 2_766 2_766 ?
O6 Dy2 O4 128.73(13) 2_766 . ?
O3 Dy2 O4 62.83(12) . . ?
O1 Dy2 O4 117.13(12) . . ?
O2 Dy2 O4 163.60(13) 2_766 . ?
O7 Dy2 O4 71.98(13) 2_766 . ?
O6 Dy2 Cl1 111.26(10) 2_766 . ?
O3 Dy2 Cl1 142.33(9) . . ?
O1 Dy2 Cl1 148.78(9) . . ?
O2 Dy2 Cl1 83.66(9) 2_766 . ?
O7 Dy2 Cl1 80.56(9) 2_766 . ?
O4 Dy2 Cl1 83.53(10) . . ?
O6 Dy2 Cl2 147.02(9) 2_766 . ?
O3 Dy2 Cl2 101.08(10) . . ?
O1 Dy2 Cl2 75.28(10) . . ?
O2 Dy2 Cl2 90.64(10) 2_766 . ?
O7 Dy2 Cl2 149.19(9) 2_766 . ?
O4 Dy2 Cl2 78.60(11) . . ?
Cl1 Dy2 Cl2 87.36(6) . . ?
O6 Dy2 Dy1 41.80(8) 2_766 2_766 ?
O3 Dy2 Dy1 90.03(9) . 2_766 ?
O1 Dy2 Dy1 42.09(9) . 2_766 ?
O2 Dy2 Dy1 42.39(9) 2_766 2_766 ?
O7 Dy2 Dy1 105.05(9) 2_766 2_766 ?
O4 Dy2 Dy1 152.65(9) . 2_766 ?
Cl1 Dy2 Dy1 123.36(4) . 2_766 ?
Cl2 Dy2 Dy1 105.27(6) . 2_766 ?
O6 Dy2 Dy1 74.30(9) 2_766 . ?
O3 Dy2 Dy1 33.39(8) . . ?
O1 Dy2 Dy1 34.40(8) . . ?
O2 Dy2 Dy1 101.96(9) 2_766 . ?
O7 Dy2 Dy1 99.62(9) 2_766 . ?
O4 Dy2 Dy1 90.36(9) . . ?
Cl1 Dy2 Dy1 173.53(4) . . ?
Cl2 Dy2 Dy1 89.34(5) . . ?
Dy1 Dy2 Dy1 62.93(2) 2_766 . ?
Dy1 O1 Dy1 110.87(14) 2_766 . ?
Dy1 O1 Dy2 95.02(13) 2_766 . ?
Dy1 O1 Dy2 110.62(13) . . ?
C9 O2 Dy1 118.6(3) . . ?
C9 O2 Dy2 127.1(3) . 2_766 ?
Dy1 O2 Dy2 94.64(13) . 2_766 ?
C1 O3 Dy1 127.6(3) . . ?
C1 O3 Dy2 119.5(3) . . ?
Dy1 O3 Dy2 112.26(14) . . ?
C6 O4 C10 117.1(4) . . ?
C6 O4 Dy2 114.7(3) . . ?
C10 O4 Dy2 127.4(4) . . ?
C19 O5 Dy1 121.8(3) . . ?
C11 O6 Dy1 133.5(3) . . ?
C11 O6 Dy2 124.1(3) . 2_766 ?
Dy1 O6 Dy2 96.11(13) . 2_766 ?
C16 O7 C20 116.0(4) . . ?
C16 O7 Dy2 116.6(3) . 2_766 ?
C20 O7 Dy2 127.4(3) . 2_766 ?
C7 N1 C8 118.3(5) . . ?
C7 N1 Dy1 128.3(4) . . ?
C8 N1 Dy1 112.9(3) . . ?
C17 N2 C18 119.1(5) . . ?
C17 N2 Dy1 131.6(4) . . ?
C18 N2 Dy1 109.0(3) . . ?
O3 C1 C6 118.2(5) . . ?
O3 C1 C2 123.3(5) . . ?
C6 C1 C2 118.4(5) . . ?
C1 C2 C3 119.0(5) . . ?
C1 C2 C7 123.7(5) . . ?
C3 C2 C7 117.2(5) . . ?
C4 C3 C2 120.6(6) . . ?
C5 C4 C3 119.9(5) . . ?
C6 C5 C4 120.1(5) . . ?
C5 C6 O4 125.4(5) . . ?
C5 C6 C1 121.9(6) . . ?
O4 C6 C1 112.7(5) . . ?
N1 C7 C2 124.7(5) . . ?
N1 C8 C9 108.9(4) . . ?
O2 C9 C8 112.6(5) . . ?
O6 C11 C12 125.6(5) . . ?
O6 C11 C16 117.0(5) . . ?
C12 C11 C16 117.2(5) . . ?
C13 C12 C11 119.6(5) . . ?
C13 C12 C17 117.4(5) . . ?
C11 C12 C17 122.5(5) . . ?
C14 C13 C12 121.5(6) . . ?
C13 C14 C15 120.0(6) . . ?
C16 C15 C14 119.1(5) . . ?
C15 C16 O7 124.9(5) . . ?
C15 C16 C11 122.3(5) . . ?
O7 C16 C11 112.8(5) . . ?
N2 C17 C12 125.5(5) . . ?
N2 C18 C19 106.8(5) . . ?
O5 C19 C18 107.8(5) . . ?
C22' O22' O22' 154(4) . 2_855 ?

loop_
_geom_bond_atom_site_label_1
_geom_bond_atom_site_label_2
_geom_bond_distance
_geom_bond_site_symmetry_2
_geom_bond_publ_flag
Dy1 O3 2.313(3) . ?
Dy1 O6 2.338(3) . ?
Dy1 O1 2.347(4) 2_766 ?
Dy1 O1 2.348(3) . ?
Dy1 O2 2.359(4) . ?
Dy1 O5 2.414(4) . ?
Dy1 N2 2.471(5) . ?
Dy1 N1 2.479(5) . ?
Dy1 Dy2 3.4878(14) 2_766 ?
Dy1 Dy1 3.8662(12) 2_766 ?
Dy1 Dy2 3.8896(9) . ?
Dy2 O6 2.352(4) 2_766 ?
Dy2 O3 2.371(4) . ?
Dy2 O1 2.383(3) . ?
Dy2 O2 2.386(4) 2_766 ?
Dy2 O7 2.543(4) 2_766 ?
Dy2 O4 2.555(4) . ?
Dy2 Cl1 2.6513(15) . ?
Dy2 Cl2 2.689(2) . ?
Dy2 Dy1 3.4878(14) 2_766 ?
O1 Dy1 2.347(4) 2_766 ?
O2 C9 1.410(7) . ?
O2 Dy2 2.386(4) 2_766 ?
O3 C1 1.344(6) . ?
O4 C6 1.390(7) . ?
O4 C10 1.453(7) . ?
O5 C19 1.431(7) . ?
O6 C11 1.322(6) . ?
O6 Dy2 2.352(4) 2_766 ?
O7 C16 1.389(7) . ?
O7 C20 1.457(6) . ?
O7 Dy2 2.543(4) 2_766 ?
N1 C7 1.294(7) . ?
N1 C8 1.486(7) . ?
N2 C17 1.260(8) . ?
N2 C18 1.482(7) . ?
C1 C6 1.399(8) . ?
C1 C2 1.414(8) . ?
C2 C3 1.423(8) . ?
C2 C7 1.470(8) . ?
C3 C4 1.388(9) . ?
C4 C5 1.385(10) . ?
C5 C6 1.382(8) . ?
C8 C9 1.525(8) . ?
C11 C12 1.411(8) . ?
C11 C16 1.433(7) . ?
C12 C13 1.404(8) . ?
C12 C17 1.474(8) . ?
C13 C14 1.373(10) . ?
C14 C15 1.411(9) . ?
C15 C16 1.368(8) . ?
C18 C19 1.523(9) . ?
O21 C21 1.420(9) . ?
C23 O23 1.387(10) . ?
C22 O22 1.387(10) . ?
C23' O23' 1.311(9) . ?
C22' O22' 1.421(10) . ?
O22' O22' 1.44(4) 2_855 ?
